data_1502656
loop_
_publ_author_name
'Shao, Xusheng'
'Fu, Hua'
'Xu, Xiaoyong'
'Xu, Xinglei'
'Liu, Zewen'
'Li, Zhong'
'Qian, Xuhong'

_publ_section_title
;
 Divalent and oxabridged neonicotinoids constructed by dialdehydes and
 nitromethylene analogues of imidacloprid: design, synthesis, crystal
 structure, and insecticidal activities.
;
_journal_issue 5
_journal_name_full 'Journal of agricultural and food chemistry'
_journal_page_first 2696
_journal_page_last 2702
_journal_paper_doi 10.1021/jf902531y
_journal_volume 58
_journal_year 2010
_chemical_formula_sum 'C15 H17 Cl N4 O3'
_chemical_formula_weight 336.78
_chemical_name_systematic
; 
 ? 
;
_space_group_IT_number 14
_symmetry_cell_setting monoclinic
_symmetry_space_group_name_Hall '-P 2yn'
_symmetry_space_group_name_H-M 'P 1 21/n 1'
_atom_sites_solution_hydrogens geom
_atom_sites_solution_primary direct
_atom_sites_solution_secondary difmap
_audit_creation_method SHELXL-97
_cell_angle_alpha 90.00
_cell_angle_beta 108.142(2)
_cell_angle_gamma 90.00
_cell_formula_units_Z 4
_cell_length_a 8.1431(8)
_cell_length_b 17.6252(18)
_cell_length_c 10.9792(11)
_cell_measurement_reflns_used 3012
_cell_measurement_temperature 293(2)
_cell_measurement_theta_max 55.470
_cell_measurement_theta_min 4.537
_cell_volume 1497.4(3)
_computing_cell_refinement 'Bruker SMART'
_computing_data_collection 'Bruker SMART'
_computing_data_reduction 'Bruker SHELXTL'
_computing_molecular_graphics 'Bruker SHELXTL'
_computing_publication_material 'Bruker SHELXTL'
_computing_structure_refinement 'SHELXL-97 (Sheldrick, 1997)'
_computing_structure_solution 'SHELXS-97 (Sheldrick, 1990)'
_diffrn_ambient_temperature 293(2)
_diffrn_measured_fraction_theta_full 0.996
_diffrn_measured_fraction_theta_max 0.996
_diffrn_measurement_device_type 'CCD area detector'
_diffrn_measurement_method 'phi and omega scans'
_diffrn_radiation_monochromator graphite
_diffrn_radiation_source 'fine-focus sealed tube'
_diffrn_radiation_type MoK\a
_diffrn_radiation_wavelength 0.71073
_diffrn_reflns_av_R_equivalents 0.0649
_diffrn_reflns_av_sigmaI/netI 0.0562
_diffrn_reflns_limit_h_max 5
_diffrn_reflns_limit_h_min -10
_diffrn_reflns_limit_k_max 21
_diffrn_reflns_limit_k_min -22
_diffrn_reflns_limit_l_max 14
_diffrn_reflns_limit_l_min -13
_diffrn_reflns_number 8730
_diffrn_reflns_theta_full 27.00
_diffrn_reflns_theta_max 27.00
_diffrn_reflns_theta_min 2.27
_exptl_absorpt_coefficient_mu 0.277
_exptl_absorpt_correction_T_max 1.00000
_exptl_absorpt_correction_T_min 0.84981
_exptl_absorpt_correction_type empirical
_exptl_absorpt_process_details sadabs
_exptl_crystal_colour colorless
_exptl_crystal_density_diffrn 1.494
_exptl_crystal_density_method 'not measured'
_exptl_crystal_description prismatic
_exptl_crystal_F_000 704
_exptl_crystal_size_max 0.468
_exptl_crystal_size_mid 0.391
_exptl_crystal_size_min 0.229
_refine_diff_density_max 0.280
_refine_diff_density_min -0.215
_refine_diff_density_rms 0.050
_refine_ls_extinction_method none
_refine_ls_goodness_of_fit_ref 1.032
_refine_ls_hydrogen_treatment constr
_refine_ls_matrix_type full
_refine_ls_number_parameters 208
_refine_ls_number_reflns 3254
_refine_ls_number_restraints 0
_refine_ls_restrained_S_all 1.032
_refine_ls_R_factor_all 0.0614
_refine_ls_R_factor_gt 0.0482
_refine_ls_shift/su_max 0.023
_refine_ls_shift/su_mean 0.004
_refine_ls_structure_factor_coef Fsqd
_refine_ls_weighting_details 'calc w=1/[\s^2^(Fo^2^)+(0.0585P)^2^+0.1852P] where P=(Fo^2^+2Fc^2^)/3'
_refine_ls_weighting_scheme calc
_refine_ls_wR_factor_gt 0.1193
_refine_ls_wR_factor_ref 0.1264
_reflns_number_gt 2596
_reflns_number_total 3254
_reflns_threshold_expression >2sigma(I)
_cod_data_source_file jf902531y_si_002.cif
_cod_data_source_block cd28245
_cod_depositor_comments
;
The following automatic conversions were performed:

'_symmetry_cell_setting' value 'Monoclinic' changed to 'monoclinic'
according to /home/saulius/struct/CIF-dictionaries/cif_core.dic
dictionary named 'cif_core.dic' version 2.4.2 from 2011-04-26.

Automatic conversion script
Id: cif_fix_values 1715 2011-07-08 13:25:40Z adriana 
;
_cod_original_sg_symbol_H-M P2(1)/n
_cod_database_code 1502656

loop_
_symmetry_equiv_pos_as_xyz
'x, y, z'
'-x+1/2, y+1/2, -z+1/2'
'-x, -y, -z'
'x-1/2, -y-1/2, z-1/2'

loop_
_atom_site_label
_atom_site_type_symbol
_atom_site_fract_x
_atom_site_fract_y
_atom_site_fract_z
_atom_site_U_iso_or_equiv
_atom_site_adp_type
_atom_site_occupancy
_atom_site_symmetry_multiplicity
_atom_site_calc_flag
_atom_site_refinement_flags
Cl1 Cl -0.46191(7) 1.12107(3) 0.14293(6) 0.05294(19) Uani 1 1 d .
N1 N 0.3213(2) 0.79770(8) 0.12048(16) 0.0369(4) Uani 1 1 d .
N2 N 0.1073(2) 0.84876(9) 0.17402(16) 0.0383(4) Uani 1 1 d .
N3 N -0.2886(2) 1.01199(10) 0.08050(16) 0.0449(4) Uani 1 1 d .
N4 N -0.0954(2) 0.70795(10) 0.04023(15) 0.0409(4) Uani 1 1 d .
O1 O 0.3107(2) 0.68802(8) 0.00174(13) 0.0437(4) Uani 1 1 d .
O2 O -0.19658(18) 0.76246(10) 0.03121(15) 0.0538(4) Uani 1 1 d .
O3 O -0.1536(2) 0.64221(9) 0.00621(15) 0.0587(4) Uani 1 1 d .
C1 C 0.1601(2) 0.78714(9) 0.12526(17) 0.0311(4) Uani 1 1 d .
C2 C 0.0798(2) 0.71719(10) 0.08345(18) 0.0347(4) Uani 1 1 d .
C3 C 0.1908(3) 0.65475(11) 0.05889(19) 0.0435(5) Uani 1 1 d .
H3 H 0.1158 0.6200 -0.0038 0.052 Uiso 1 1 calc R
C4 C 0.2886(3) 0.60867(12) 0.1753(2) 0.0553(6) Uani 1 1 d .
H4A H 0.3444 0.5661 0.1483 0.066 Uiso 1 1 calc R
H4B H 0.2078 0.5886 0.2159 0.066 Uiso 1 1 calc R
C5 C 0.4239(3) 0.65589(15) 0.2716(2) 0.0598(7) Uani 1 1 d .
H5A H 0.3676 0.6923 0.3117 0.072 Uiso 1 1 calc R
H5B H 0.4958 0.6232 0.3381 0.072 Uiso 1 1 calc R
C6 C 0.5356(3) 0.69749(14) 0.2054(2) 0.0561(6) Uani 1 1 d .
H6A H 0.6080 0.7341 0.2640 0.067 Uiso 1 1 calc R
H6B H 0.6103 0.6616 0.1814 0.067 Uiso 1 1 calc R
C7 C 0.4239(3) 0.73797(11) 0.0870(2) 0.0419(5) Uani 1 1 d .
H7 H 0.4994 0.7612 0.0433 0.050 Uiso 1 1 calc R
C8 C 0.3974(3) 0.86673(12) 0.1864(2) 0.0438(5) Uani 1 1 d .
H8A H 0.4522 0.8963 0.1353 0.053 Uiso 1 1 calc R
H8B H 0.4817 0.8556 0.2688 0.053 Uiso 1 1 calc R
C9 C 0.2426(3) 0.90719(11) 0.2020(2) 0.0433(5) Uani 1 1 d .
H9A H 0.2665 0.9263 0.2887 0.052 Uiso 1 1 calc R
H9B H 0.2088 0.9492 0.1424 0.052 Uiso 1 1 calc R
C10 C -0.0111(3) 0.84856(11) 0.25018(19) 0.0405(5) Uani 1 1 d .
H10A H 0.0547 0.8457 0.3404 0.049 Uiso 1 1 calc R
H10B H -0.0847 0.8041 0.2288 0.049 Uiso 1 1 calc R
C11 C -0.1213(2) 0.91859(10) 0.22625(18) 0.0338(4) Uani 1 1 d .
C12 C -0.1638(3) 0.95357(11) 0.32532(18) 0.0385(4) Uani 1 1 d .
H12 H -0.1202 0.9348 0.4083 0.046 Uiso 1 1 calc R
C13 C -0.2702(3) 1.01600(11) 0.30118(19) 0.0407(5) Uani 1 1 d .
H13 H -0.3018 1.0398 0.3661 0.049 Uiso 1 1 calc R
C14 C -0.3276(3) 1.04165(10) 0.17766(19) 0.0368(4) Uani 1 1 d .
C15 C -0.1875(3) 0.95038(12) 0.10651(19) 0.0435(5) Uani 1 1 d .
H15 H -0.1600 0.9275 0.0390 0.052 Uiso 1 1 calc R

loop_
_atom_site_aniso_label
_atom_site_aniso_U_11
_atom_site_aniso_U_22
_atom_site_aniso_U_33
_atom_site_aniso_U_23
_atom_site_aniso_U_13
_atom_site_aniso_U_12
Cl1 0.0486(4) 0.0416(3) 0.0676(4) 0.0010(2) 0.0167(3) 0.0159(2)
N1 0.0272(8) 0.0320(8) 0.0539(10) -0.0035(7) 0.0160(7) -0.0001(7)
N2 0.0327(9) 0.0315(8) 0.0562(10) -0.0020(7) 0.0219(8) 0.0018(7)
N3 0.0405(10) 0.0486(10) 0.0447(9) 0.0028(8) 0.0118(8) 0.0139(8)
N4 0.0348(9) 0.0473(10) 0.0389(9) 0.0049(7) 0.0089(7) -0.0091(8)
O1 0.0526(9) 0.0406(7) 0.0457(8) -0.0033(6) 0.0266(7) 0.0035(7)
O2 0.0273(8) 0.0662(10) 0.0654(10) 0.0103(8) 0.0110(7) 0.0060(7)
O3 0.0540(10) 0.0574(9) 0.0590(9) -0.0041(7) 0.0095(8) -0.0275(8)
C1 0.0261(9) 0.0301(9) 0.0375(9) 0.0036(7) 0.0103(7) 0.0043(7)
C2 0.0286(10) 0.0331(9) 0.0419(10) 0.0002(7) 0.0100(8) 0.0008(8)
C3 0.0486(13) 0.0329(10) 0.0520(12) -0.0055(9) 0.0202(10) -0.0027(9)
C4 0.0683(17) 0.0364(11) 0.0757(16) 0.0153(10) 0.0433(14) 0.0174(11)
C5 0.0656(17) 0.0633(15) 0.0517(13) 0.0154(11) 0.0203(12) 0.0295(13)
C6 0.0408(13) 0.0598(14) 0.0666(15) 0.0004(11) 0.0153(11) 0.0189(11)
C7 0.0369(11) 0.0405(10) 0.0552(12) -0.0003(9) 0.0243(10) 0.0040(9)
C8 0.0365(11) 0.0407(11) 0.0558(12) -0.0087(9) 0.0166(10) -0.0097(9)
C9 0.0456(12) 0.0320(9) 0.0555(12) -0.0034(9) 0.0203(10) -0.0041(9)
C10 0.0419(12) 0.0376(10) 0.0481(11) 0.0044(9) 0.0228(9) 0.0075(9)
C11 0.0293(10) 0.0319(9) 0.0427(10) 0.0000(8) 0.0147(8) 0.0011(8)
C12 0.0456(12) 0.0347(9) 0.0400(10) 0.0040(8) 0.0202(9) 0.0014(9)
C13 0.0474(12) 0.0347(10) 0.0464(11) -0.0041(8) 0.0239(10) 0.0002(9)
C14 0.0306(10) 0.0279(9) 0.0536(11) -0.0014(8) 0.0158(9) 0.0009(8)
C15 0.0430(12) 0.0496(11) 0.0398(10) -0.0022(9) 0.0158(9) 0.0126(10)

loop_
_atom_type_symbol
_atom_type_description
_atom_type_scat_dispersion_real
_atom_type_scat_dispersion_imag
_atom_type_scat_source
C C 0.0033 0.0016 'International Tables Vol C Tables 4.2.6.8 and 6.1.1.4'
H H 0.0000 0.0000 'International Tables Vol C Tables 4.2.6.8 and 6.1.1.4'
N N 0.0061 0.0033 'International Tables Vol C Tables 4.2.6.8 and 6.1.1.4'
O O 0.0106 0.0060 'International Tables Vol C Tables 4.2.6.8 and 6.1.1.4'
Cl Cl 0.1484 0.1585 'International Tables Vol C Tables 4.2.6.8 and 6.1.1.4'

loop_
_geom_angle_atom_site_label_1
_geom_angle_atom_site_label_2
_geom_angle_atom_site_label_3
_geom_angle
C1 N1 C8 111.55(16)
C1 N1 C7 123.56(15)
C8 N1 C7 122.71(16)
C1 N2 C10 125.34(16)
C1 N2 C9 109.83(15)
C10 N2 C9 117.89(15)
C14 N3 C15 115.98(17)
O2 N4 O3 120.32(18)
O2 N4 C2 121.83(16)
O3 N4 C2 117.83(18)
C7 O1 C3 111.03(14)
N2 C1 N1 110.03(16)
N2 C1 C2 131.89(17)
N1 C1 C2 118.07(16)
N4 C2 C1 123.25(17)
N4 C2 C3 118.20(17)
C1 C2 C3 117.20(17)
O1 C3 C2 107.93(15)
O1 C3 C4 109.64(18)
C2 C3 C4 115.44(17)
O1 C3 H3 107.9
C2 C3 H3 107.9
C4 C3 H3 107.9
C3 C4 C5 111.79(18)
C3 C4 H4A 109.3
C5 C4 H4A 109.3
C3 C4 H4B 109.3
C5 C4 H4B 109.3
H4A C4 H4B 107.9
C6 C5 C4 110.17(19)
C6 C5 H5A 109.6
C4 C5 H5A 109.6
C6 C5 H5B 109.6
C4 C5 H5B 109.6
H5A C5 H5B 108.1
C7 C6 C5 110.46(19)
C7 C6 H6A 109.6
C5 C6 H6A 109.6
C7 C6 H6B 109.6
C5 C6 H6B 109.6
H6A C6 H6B 108.1
O1 C7 N1 108.19(16)
O1 C7 C6 111.84(18)
N1 C7 C6 111.21(17)
O1 C7 H7 108.5
N1 C7 H7 108.5
C6 C7 H7 108.5
N1 C8 C9 102.18(16)
N1 C8 H8A 111.3
C9 C8 H8A 111.3
N1 C8 H8B 111.3
C9 C8 H8B 111.3
H8A C8 H8B 109.2
N2 C9 C8 104.13(15)
N2 C9 H9A 110.9
C8 C9 H9A 110.9
N2 C9 H9B 110.9
C8 C9 H9B 110.9
H9A C9 H9B 108.9
N2 C10 C11 111.32(15)
N2 C10 H10A 109.4
C11 C10 H10A 109.4
N2 C10 H10B 109.4
C11 C10 H10B 109.4
H10A C10 H10B 108.0
C15 C11 C12 116.76(17)
C15 C11 C10 122.51(17)
C12 C11 C10 120.72(16)
C13 C12 C11 120.11(18)
C13 C12 H12 119.9
C11 C12 H12 119.9
C14 C13 C12 117.16(18)
C14 C13 H13 121.4
C12 C13 H13 121.4
N3 C14 C13 125.48(18)
N3 C14 Cl1 115.84(15)
C13 C14 Cl1 118.67(15)
N3 C15 C11 124.48(18)
N3 C15 H15 117.8
C11 C15 H15 117.8

loop_
_geom_bond_atom_site_label_1
_geom_bond_atom_site_label_2
_geom_bond_distance
Cl1 C14 1.7441(19)
N1 C1 1.343(2)
N1 C8 1.452(2)
N1 C7 1.460(2)
N2 C1 1.339(2)
N2 C10 1.460(2)
N2 C9 1.469(2)
N3 C14 1.312(2)
N3 C15 1.339(3)
N4 O2 1.249(2)
N4 O3 1.263(2)
N4 C2 1.366(2)
O1 C7 1.401(3)
O1 C3 1.440(2)
C1 C2 1.404(2)
C2 C3 1.501(3)
C3 C4 1.515(3)
C3 H3 0.9800
C4 C5 1.516(4)
C4 H4A 0.9700
C4 H4B 0.9700
C5 C6 1.518(4)
C5 H5A 0.9700
C5 H5B 0.9700
C6 C7 1.513(3)
C6 H6A 0.9700
C6 H6B 0.9700
C7 H7 0.9800
C8 C9 1.504(3)
C8 H8A 0.9700
C8 H8B 0.9700
C9 H9A 0.9700
C9 H9B 0.9700
C10 C11 1.500(3)
C10 H10A 0.9700
C10 H10B 0.9700
C11 C15 1.375(3)
C11 C12 1.385(3)
C12 C13 1.374(3)
C12 H12 0.9300
C13 C14 1.366(3)
C13 H13 0.9300
C15 H15 0.9300

loop_
_geom_hbond_atom_site_label_D
_geom_hbond_atom_site_label_H
_geom_hbond_atom_site_label_A
_geom_hbond_distance_DH
_geom_hbond_distance_HA
_geom_hbond_distance_DA
_geom_hbond_angle_DHA
_geom_hbond_site_symmetry_A
C10 H10A O3 0.97 2.51 3.363(3) 146.4 4_676
C9 H9A O3 0.97 2.57 3.296(3) 131.5 4_676
C13 H13 O3 0.93 2.38 3.259(2) 157.2 2_455
C7 H7 O2 0.98 2.52 3.361(2) 143.7 1_655
C6 H6B Cl1 0.97 3.00 3.611(2) 122.3 2_545
C4 H4B Cl1 0.97 2.94 3.796(2) 147.2 2_445

loop_
_geom_torsion_atom_site_label_1
_geom_torsion_atom_site_label_2
_geom_torsion_atom_site_label_3
_geom_torsion_atom_site_label_4
_geom_torsion
C10 N2 C1 N1 -148.39(18)
C9 N2 C1 N1 1.5(2)
C10 N2 C1 C2 30.2(3)
C9 N2 C1 C2 -179.87(19)
C8 N1 C1 N2 8.6(2)
C7 N1 C1 N2 172.19(17)
C8 N1 C1 C2 -170.22(17)
C7 N1 C1 C2 -6.6(3)
O2 N4 C2 C1 2.4(3)
O3 N4 C2 C1 -179.28(17)
O2 N4 C2 C3 -163.95(17)
O3 N4 C2 C3 14.4(3)
N2 C1 C2 N4 25.7(3)
N1 C1 C2 N4 -155.77(17)
N2 C1 C2 C3 -167.85(19)
N1 C1 C2 C3 10.7(3)
C7 O1 C3 C2 64.4(2)
C7 O1 C3 C4 -62.1(2)
N4 C2 C3 O1 129.08(18)
C1 C2 C3 O1 -38.1(2)
N4 C2 C3 C4 -107.9(2)
C1 C2 C3 C4 85.0(2)
O1 C3 C4 C5 56.0(2)
C2 C3 C4 C5 -66.1(2)
C3 C4 C5 C6 -50.5(2)
C4 C5 C6 C7 49.4(3)
C3 O1 C7 N1 -59.73(19)
C3 O1 C7 C6 63.1(2)
C1 N1 C7 O1 30.7(2)
C8 N1 C7 O1 -167.54(17)
C1 N1 C7 C6 -92.5(2)
C8 N1 C7 C6 69.3(2)
C5 C6 C7 O1 -56.4(2)
C5 C6 C7 N1 64.7(2)
C1 N1 C8 C9 -14.4(2)
C7 N1 C8 C9 -178.13(18)
C1 N2 C9 C8 -10.3(2)
C10 N2 C9 C8 142.13(18)
N1 C8 C9 N2 14.1(2)
C1 N2 C10 C11 -146.76(19)
C9 N2 C10 C11 65.5(2)
N2 C10 C11 C15 38.8(3)
N2 C10 C11 C12 -142.37(19)
C15 C11 C12 C13 1.3(3)
C10 C11 C12 C13 -177.53(19)
C11 C12 C13 C14 -1.1(3)
C15 N3 C14 C13 1.7(3)
C15 N3 C14 Cl1 -179.11(16)
C12 C13 C14 N3 -0.5(3)
C12 C13 C14 Cl1 -179.64(15)
C14 N3 C15 C11 -1.4(3)
C12 C11 C15 N3 0.0(3)
C10 C11 C15 N3 178.8(2)
